data_1517419
loop_
_publ_author_name
'Liu, Kang'
'Teng, Huai-Long'
'Wang, Chun-Jiang'

_publ_section_title
;
 Et3N-Catalyzed Tandem Formal [4 + 3]
 Annulation/Decarboxylation/Isomerization of Methyl Coumalate with Imine
 Esters: Access to Functionalized Azepine Derivatives.
;
_journal_issue 17
_journal_name_full 'Organic letters'
_journal_page_first 4508
_journal_paper_doi 10.1021/ol5020569
_journal_volume 16
_journal_year 2014
_chemical_absolute_configuration 7S
_chemical_formula_sum 'C16 H16 Cl N O4'
_chemical_formula_weight 321.75
_chemical_name_systematic
; 
 ? 
;
_space_group_IT_number 4
_symmetry_cell_setting monoclinic
_symmetry_space_group_name_Hall 'P 2yb'
_symmetry_space_group_name_H-M 'P 1 21 1'
_atom_sites_solution_hydrogens geom
_atom_sites_solution_primary direct
_atom_sites_solution_secondary difmap
_audit_creation_method SHELXL-97
_cell_angle_alpha 90.00
_cell_angle_beta 100.014(2)
_cell_angle_gamma 90.00
_cell_formula_units_Z 2
_cell_length_a 6.0935(12)
_cell_length_b 8.9206(17)
_cell_length_c 14.327(3)
_cell_measurement_temperature 296(2)
_cell_volume 766.9(3)
_computing_cell_refinement 'Bruker SMART'
_computing_data_collection 'Bruker SMART'
_computing_data_reduction 'Bruker SAINT'
_computing_molecular_graphics 'Bruker SHELXTL'
_computing_publication_material 'Bruker SHELXTL'
_computing_structure_refinement 'SHELXL-97 (Sheldrick, 1997)'
_computing_structure_solution 'SHELXS-97 (Sheldrick, 1990)'
_diffrn_ambient_temperature 296(2)
_diffrn_measured_fraction_theta_full 0.997
_diffrn_measured_fraction_theta_max 0.997
_diffrn_radiation_monochromator graphite
_diffrn_radiation_source 'fine-focus sealed tube'
_diffrn_radiation_type MoK\a
_diffrn_radiation_wavelength 0.71073
_diffrn_reflns_av_R_equivalents 0.0143
_diffrn_reflns_av_sigmaI/netI 0.0243
_diffrn_reflns_limit_h_max 7
_diffrn_reflns_limit_h_min -7
_diffrn_reflns_limit_k_max 10
_diffrn_reflns_limit_k_min -11
_diffrn_reflns_limit_l_max 17
_diffrn_reflns_limit_l_min -17
_diffrn_reflns_number 4539
_diffrn_reflns_theta_full 26.50
_diffrn_reflns_theta_max 26.50
_diffrn_reflns_theta_min 2.70
_exptl_absorpt_coefficient_mu 0.266
_exptl_absorpt_correction_T_max 0.9291
_exptl_absorpt_correction_T_min 0.9196
_exptl_absorpt_correction_type multi-scan
_exptl_absorpt_process_details SADABS
_exptl_crystal_density_diffrn 1.393
_exptl_crystal_density_method 'not measured'
_exptl_crystal_description block
_exptl_crystal_F_000 336
_exptl_crystal_size_max 0.32
_exptl_crystal_size_mid 0.29
_exptl_crystal_size_min 0.28
_refine_diff_density_max 0.231
_refine_diff_density_min -0.190
_refine_diff_density_rms 0.031
_refine_ls_abs_structure_details 'Flack H D (1983), Acta Cryst. A39, 876-881'
_refine_ls_abs_structure_Flack 0.05(6)
_refine_ls_extinction_coef 0.013(3)
_refine_ls_extinction_expression Fc^*^=kFc[1+0.001xFc^2^\l^3^/sin(2\q)]^-1/4^
_refine_ls_extinction_method SHELXL
_refine_ls_goodness_of_fit_ref 1.031
_refine_ls_hydrogen_treatment constr
_refine_ls_matrix_type full
_refine_ls_number_parameters 202
_refine_ls_number_reflns 2764
_refine_ls_number_restraints 1
_refine_ls_restrained_S_all 1.031
_refine_ls_R_factor_all 0.0346
_refine_ls_R_factor_gt 0.0324
_refine_ls_shift/su_max 0.001
_refine_ls_shift/su_mean 0.000
_refine_ls_structure_factor_coef Fsqd
_refine_ls_weighting_details 'calc w=1/[\s^2^(Fo^2^)+(0.0466P)^2^+0.1239P] where P=(Fo^2^+2Fc^2^)/3'
_refine_ls_weighting_scheme calc
_refine_ls_wR_factor_gt 0.0837
_refine_ls_wR_factor_ref 0.0859
_reflns_number_gt 2603
_reflns_number_total 2764
_reflns_threshold_expression >2sigma(I)
_cod_data_source_file ol5020569_si_002.cif
_cod_data_source_block 120924thl1_0m
_cod_depositor_comments
;
The following automatic conversions were performed:

'_symmetry_cell_setting' value 'Monoclinic' changed to 'monoclinic'
according to
/home/saulius/struct/COD-crude-data--automatic-downloads/rss-feeds/ACS/lib/dictionaries/cif_core.dic
dictionary named 'cif_core.dic' version 2.4.2 from 2011-04-26.

Automatic conversion script
Id: cif_fix_values 2281 2013-09-26 08:29:07Z andrius 

 Adding full bibliography for 1517419.cif.
;
_cod_original_sg_symbol_H-M P2(1)
_cod_database_code 1517419

loop_
_symmetry_equiv_pos_as_xyz
'x, y, z'
'-x, y+1/2, -z'

loop_
_atom_site_label
_atom_site_type_symbol
_atom_site_fract_x
_atom_site_fract_y
_atom_site_fract_z
_atom_site_U_iso_or_equiv
_atom_site_adp_type
_atom_site_occupancy
_atom_site_symmetry_multiplicity
_atom_site_calc_flag
_atom_site_refinement_flags
Cl1 Cl 1.22179(10) 0.81099(7) 1.34436(3) 0.0638(2) Uani 1 1 d .
C1 C 1.1076(3) 0.8094(3) 1.22455(12) 0.0432(4) Uani 1 1 d .
C4 C 0.9296(3) 0.8126(2) 1.03314(11) 0.0388(4) Uani 1 1 d .
C2 C 0.9064(4) 0.8782(3) 1.19397(15) 0.0537(6) Uani 1 1 d .
H2 H 0.8300 0.9239 1.2371 0.064 Uiso 1 1 calc R
C3 C 0.8187(4) 0.8786(3) 1.09813(14) 0.0493(5) Uani 1 1 d .
H3 H 0.6819 0.9244 1.0773 0.059 Uiso 1 1 calc R
C6 C 1.2220(4) 0.7405(3) 1.16200(13) 0.0462(5) Uani 1 1 d .
H6 H 1.3580 0.6938 1.1832 0.055 Uiso 1 1 calc R
C5 C 1.1302(4) 0.7421(3) 1.06642(14) 0.0459(5) Uani 1 1 d .
H5 H 1.2053 0.6945 1.0236 0.055 Uiso 1 1 calc R
C7 C 0.8342(3) 0.8126(3) 0.92846(11) 0.0417(4) Uani 1 1 d .
H7 H 0.7244 0.8937 0.9161 0.050 Uiso 1 1 calc R
C8 C 0.7162(4) 0.6662(3) 0.90071(15) 0.0518(5) Uani 1 1 d .
H8A H 0.8266 0.5868 0.9101 0.062 Uiso 1 1 calc R
H8B H 0.6137 0.6478 0.9442 0.062 Uiso 1 1 calc R
C9 C 0.5894(4) 0.6529(3) 0.80267(14) 0.0499(5) Uani 1 1 d .
H9 H 0.4589 0.5969 0.7956 0.060 Uiso 1 1 calc R
C10 C 0.6411(3) 0.7122(2) 0.72287(13) 0.0390(4) Uani 1 1 d .
C12 C 0.8283(3) 0.8063(3) 0.71420(12) 0.0414(4) Uani 1 1 d .
H12 H 0.8406 0.8323 0.6525 0.050 Uiso 1 1 calc R
C11 C 0.9879(3) 0.8623(2) 0.78158(13) 0.0386(4) Uani 1 1 d .
N1 N 1.0122(3) 0.8449(2) 0.87751(11) 0.0513(5) Uani 1 1 d .
H1N H 1.1442 0.8540 0.9100 0.062 Uiso 1 1 calc R
C14 C 1.1725(3) 0.9557(3) 0.75618(15) 0.0447(5) Uani 1 1 d .
C13 C 0.4950(4) 0.6791(3) 0.62987(14) 0.0466(5) Uani 1 1 d .
O3 O 1.3148(3) 1.0111(2) 0.81466(12) 0.0588(4) Uani 1 1 d .
O1 O 0.3231(3) 0.5909(2) 0.63711(11) 0.0630(5) Uani 1 1 d .
O4 O 1.1625(3) 0.9706(2) 0.66361(11) 0.0633(5) Uani 1 1 d .
O2 O 0.5271(3) 0.7271(2) 0.55557(10) 0.0698(5) Uani 1 1 d .
C16 C 1.3282(4) 1.0668(4) 0.6343(2) 0.0688(8) Uani 1 1 d .
H16A H 1.3031 1.1684 0.6519 0.103 Uiso 1 1 calc R
H16B H 1.3180 1.0607 0.5668 0.103 Uiso 1 1 calc R
H16C H 1.4739 1.0355 0.6647 0.103 Uiso 1 1 calc R
C15 C 0.1786(5) 0.5548(5) 0.54983(17) 0.0942(12) Uani 1 1 d .
H15A H 0.1353 0.6453 0.5152 0.141 Uiso 1 1 calc R
H15B H 0.0482 0.5046 0.5633 0.141 Uiso 1 1 calc R
H15C H 0.2555 0.4904 0.5126 0.141 Uiso 1 1 calc R

loop_
_atom_site_aniso_label
_atom_site_aniso_U_11
_atom_site_aniso_U_22
_atom_site_aniso_U_33
_atom_site_aniso_U_23
_atom_site_aniso_U_13
_atom_site_aniso_U_12
Cl1 0.0755(4) 0.0809(4) 0.0318(2) 0.0011(3) 0.0007(2) 0.0244(3)
C1 0.0512(10) 0.0464(11) 0.0304(8) 0.0027(9) 0.0026(7) 0.0058(10)
C4 0.0418(9) 0.0390(10) 0.0348(8) -0.0005(9) 0.0042(7) -0.0015(9)
C2 0.0599(12) 0.0657(15) 0.0364(10) -0.0002(10) 0.0109(9) 0.0239(12)
C3 0.0445(11) 0.0634(14) 0.0392(10) 0.0018(10) 0.0047(8) 0.0153(10)
C6 0.0457(11) 0.0517(12) 0.0399(10) -0.0015(9) 0.0041(8) 0.0111(10)
C5 0.0509(12) 0.0500(12) 0.0373(10) -0.0074(9) 0.0089(8) 0.0090(10)
C7 0.0442(9) 0.0479(11) 0.0317(8) 0.0000(9) 0.0032(7) -0.0038(10)
C8 0.0615(13) 0.0561(13) 0.0367(10) 0.0035(9) 0.0053(9) -0.0188(11)
C9 0.0552(12) 0.0560(13) 0.0373(10) -0.0006(9) 0.0049(9) -0.0225(11)
C10 0.0411(10) 0.0428(11) 0.0329(9) -0.0023(8) 0.0054(7) -0.0049(8)
C12 0.0401(9) 0.0514(11) 0.0328(8) 0.0050(9) 0.0067(7) -0.0053(9)
C11 0.0388(9) 0.0409(10) 0.0363(9) 0.0044(8) 0.0072(7) -0.0015(8)
N1 0.0468(9) 0.0700(14) 0.0351(8) 0.0033(8) 0.0013(7) -0.0187(9)
C14 0.0373(10) 0.0493(12) 0.0471(10) 0.0059(9) 0.0062(8) -0.0034(9)
C13 0.0497(12) 0.0539(13) 0.0362(10) -0.0029(8) 0.0079(8) -0.0112(10)
O3 0.0464(8) 0.0721(12) 0.0557(9) 0.0005(8) 0.0028(7) -0.0181(8)
O1 0.0600(10) 0.0900(14) 0.0351(8) 0.0040(8) -0.0026(7) -0.0358(9)
O4 0.0507(9) 0.0915(14) 0.0471(8) 0.0194(9) 0.0070(7) -0.0254(9)
O2 0.0762(11) 0.1003(14) 0.0316(7) 0.0001(8) 0.0055(7) -0.0394(11)
C16 0.0538(15) 0.085(2) 0.0694(17) 0.0237(15) 0.0159(13) -0.0187(13)
C15 0.088(2) 0.143(3) 0.0435(14) 0.0098(17) -0.0109(13) -0.069(2)

loop_
_atom_type_symbol
_atom_type_description
_atom_type_scat_dispersion_real
_atom_type_scat_dispersion_imag
_atom_type_scat_source
C C 0.0033 0.0016 'International Tables Vol C Tables 4.2.6.8 and 6.1.1.4'
H H 0.0000 0.0000 'International Tables Vol C Tables 4.2.6.8 and 6.1.1.4'
N N 0.0061 0.0033 'International Tables Vol C Tables 4.2.6.8 and 6.1.1.4'
O O 0.0106 0.0060 'International Tables Vol C Tables 4.2.6.8 and 6.1.1.4'
Cl Cl 0.1484 0.1585 'International Tables Vol C Tables 4.2.6.8 and 6.1.1.4'

loop_
_geom_angle_atom_site_label_1
_geom_angle_atom_site_label_2
_geom_angle_atom_site_label_3
_geom_angle
C6 C1 C2 121.23(17)
C6 C1 Cl1 119.17(15)
C2 C1 Cl1 119.59(16)
C3 C4 C5 118.05(16)
C3 C4 C7 121.50(17)
C5 C4 C7 120.43(17)
C1 C2 C3 119.13(19)
C1 C2 H2 120.4
C3 C2 H2 120.4
C4 C3 C2 121.38(18)
C4 C3 H3 119.3
C2 C3 H3 119.3
C1 C6 C5 118.47(19)
C1 C6 H6 120.8
C5 C6 H6 120.8
C4 C5 C6 121.72(19)
C4 C5 H5 119.1
C6 C5 H5 119.1
N1 C7 C8 113.97(18)
N1 C7 C4 108.02(15)
C8 C7 C4 110.18(17)
N1 C7 H7 108.2
C8 C7 H7 108.2
C4 C7 H7 108.2
C9 C8 C7 117.62(18)
C9 C8 H8A 107.9
C7 C8 H8A 107.9
C9 C8 H8B 107.9
C7 C8 H8B 107.9
H8A C8 H8B 107.2
C10 C9 C8 127.72(19)
C10 C9 H9 116.1
C8 C9 H9 116.1
C9 C10 C12 127.51(18)
C9 C10 C13 119.17(18)
C12 C10 C13 113.31(16)
C11 C12 C10 129.88(17)
C11 C12 H12 115.1
C10 C12 H12 115.1
C12 C11 N1 128.32(18)
C12 C11 C14 120.94(17)
N1 C11 C14 110.73(17)
C11 N1 C7 125.07(16)
C11 N1 H1N 117.5
C7 N1 H1N 117.5
O3 C14 O4 124.0(2)
O3 C14 C11 122.79(19)
O4 C14 C11 113.22(18)
O2 C13 O1 122.35(19)
O2 C13 C10 123.9(2)
O1 C13 C10 113.72(17)
C13 O1 C15 115.93(18)
C14 O4 C16 116.02(19)
O4 C16 H16A 109.5
O4 C16 H16B 109.5
H16A C16 H16B 109.5
O4 C16 H16C 109.5
H16A C16 H16C 109.5
H16B C16 H16C 109.5
O1 C15 H15A 109.5
O1 C15 H15B 109.5
H15A C15 H15B 109.5
O1 C15 H15C 109.5
H15A C15 H15C 109.5
H15B C15 H15C 109.5

loop_
_geom_bond_atom_site_label_1
_geom_bond_atom_site_label_2
_geom_bond_distance
Cl1 C1 1.7365(17)
C1 C6 1.373(3)
C1 C2 1.373(3)
C4 C3 1.374(3)
C4 C5 1.383(3)
C4 C7 1.511(2)
C2 C3 1.384(3)
C2 H2 0.9300
C3 H3 0.9300
C6 C5 1.386(3)
C6 H6 0.9300
C5 H5 0.9300
C7 N1 1.438(2)
C7 C8 1.510(3)
C7 H7 0.9800
C8 C9 1.485(3)
C8 H8A 0.9700
C8 H8B 0.9700
C9 C10 1.346(3)
C9 H9 0.9300
C10 C12 1.439(3)
C10 C13 1.497(3)
C12 C11 1.342(3)
C12 H12 0.9300
C11 N1 1.365(2)
C11 C14 1.495(3)
N1 H1N 0.8600
C14 O3 1.202(3)
C14 O4 1.324(3)
C13 O2 1.195(3)
C13 O1 1.329(3)
O1 C15 1.435(3)
O4 C16 1.442(3)
C16 H16A 0.9600
C16 H16B 0.9600
C16 H16C 0.9600
C15 H15A 0.9600
C15 H15B 0.9600
C15 H15C 0.9600

loop_
_geom_torsion_atom_site_label_1
_geom_torsion_atom_site_label_2
_geom_torsion_atom_site_label_3
_geom_torsion_atom_site_label_4
_geom_torsion
C6 C1 C2 C3 -0.4(4)
Cl1 C1 C2 C3 178.8(2)
C5 C4 C3 C2 1.6(4)
C7 C4 C3 C2 179.9(2)
C1 C2 C3 C4 -0.5(4)
C2 C1 C6 C5 0.2(4)
Cl1 C1 C6 C5 -179.05(19)
C3 C4 C5 C6 -1.8(4)
C7 C4 C5 C6 179.9(2)
C1 C6 C5 C4 0.9(4)
C3 C4 C7 N1 137.7(2)
C5 C4 C7 N1 -44.0(3)
C3 C4 C7 C8 -97.2(3)
C5 C4 C7 C8 81.1(3)
N1 C7 C8 C9 -65.3(3)
C4 C7 C8 C9 173.08(19)
C7 C8 C9 C10 35.4(4)
C8 C9 C10 C12 -2.0(4)
C8 C9 C10 C13 177.2(2)
C9 C10 C12 C11 -3.2(4)
C13 C10 C12 C11 177.6(2)
C10 C12 C11 N1 -0.7(4)
C10 C12 C11 C14 178.5(2)
C12 C11 N1 C7 -25.0(4)
C14 C11 N1 C7 155.7(2)
C8 C7 N1 C11 60.9(3)
C4 C7 N1 C11 -176.3(2)
C12 C11 C14 O3 177.9(2)
N1 C11 C14 O3 -2.8(3)
C12 C11 C14 O4 -2.1(3)
N1 C11 C14 O4 177.19(19)
C9 C10 C13 O2 179.8(3)
C12 C10 C13 O2 -1.0(3)
C9 C10 C13 O1 0.0(3)
C12 C10 C13 O1 179.3(2)
O2 C13 O1 C15 0.7(4)
C10 C13 O1 C15 -179.6(3)
O3 C14 O4 C16 -3.6(4)
C11 C14 O4 C16 176.5(2)
